data_2007912
loop_
_publ_author_name
'Abrahams, Brendan F.'
'Hoskins, Bernard F.'
'McFadyen, David W.'
'Perrin, Leah C.'

_publ_section_title
;
 Tris(3-methyl-2,4-pentanedionato-<i>O</i>,<i>O</i>')cobalt(III)
;
_journal_issue 12
_journal_name_full 'Acta Crystallographica Section C'
_journal_page_first 1807
_journal_page_last 1809
_journal_paper_doi 10.1107/S0108270198008592
_journal_volume 54
_journal_year 1998
_chemical_formula_iupac '[Co (C6 H9 O2)3]'
_chemical_formula_sum 'C18 H27 Co O6'
_chemical_formula_weight 398.34
_chemical_name_common tris(methylacetylacetonate)cobalt(III)
_chemical_name_systematic
;
tris(3-methyl-2,4-pentandionato)cobalt(III)
;
_space_group_IT_number 2
_symmetry_cell_setting triclinic
_symmetry_space_group_name_Hall '-P 1'
_symmetry_space_group_name_H-M 'P -1'
_audit_creation_method SHELXL
_cell_angle_alpha 108.076(6)
_cell_angle_beta 90.971(6)
_cell_angle_gamma 96.484(7)
_cell_formula_units_Z 4
_cell_length_a 8.0403(6)
_cell_length_b 15.1514(11)
_cell_length_c 16.4575(10)
_cell_measurement_reflns_used 25
_cell_measurement_temperature 293(2)
_cell_measurement_theta_max 23.8
_cell_measurement_theta_min 7.7
_cell_volume 1890.9(2)
_computing_cell_refinement 'CAD-4 Software'
_computing_data_collection 'CAD-4 Software (Enraf-Nonius, 1989)'
_computing_data_reduction 'PROCESS_DATA (Gable et al., 1993)'
_computing_structure_refinement 'SHELXL93 (Sheldrick, 1993)'
_computing_structure_solution 'SHELXS86 (Sheldrick, 1990)'
_diffrn_ambient_temperature 293(2)
_diffrn_measurement_device 'Enraf-Nonius CAD4F diffractometer'
_diffrn_measurement_method \w:2\q
_diffrn_radiation_monochromator graphite
_diffrn_radiation_source 'fine-focus sealed tube'
_diffrn_radiation_type CuK\a
_diffrn_radiation_wavelength 1.5418
_diffrn_reflns_av_R_equivalents 0.032
_diffrn_reflns_av_sigmaI/netI 0.1039
_diffrn_reflns_limit_h_max 9
_diffrn_reflns_limit_h_min -9
_diffrn_reflns_limit_k_max 17
_diffrn_reflns_limit_k_min -18
_diffrn_reflns_limit_l_max 20
_diffrn_reflns_limit_l_min -1
_diffrn_reflns_number 7920
_diffrn_reflns_theta_max 69.90
_diffrn_reflns_theta_min 2.83
_diffrn_standards_decay_% 0
_diffrn_standards_interval_time 120
_diffrn_standards_number 3
_exptl_absorpt_coefficient_mu 7.374
_exptl_absorpt_correction_T_max 0.675
_exptl_absorpt_correction_T_min 0.335
_exptl_absorpt_correction_type 'analytical, indexed crystal faces (SHELX76; Sheldrick, 1976)'
_exptl_crystal_colour 'dark green'
_exptl_crystal_density_diffrn 1.399
_exptl_crystal_description 'rectangular prism'
_exptl_crystal_F_000 840
_exptl_crystal_size_max 0.23
_exptl_crystal_size_mid 0.13
_exptl_crystal_size_min 0.06
_refine_diff_density_max 0.733
_refine_diff_density_min -0.726
_refine_ls_extinction_coef 0.0010(2)
_refine_ls_extinction_method SHELXL93
_refine_ls_goodness_of_fit_all 1.035
_refine_ls_goodness_of_fit_obs 1.169
_refine_ls_hydrogen_treatment refU
_refine_ls_matrix_type full
_refine_ls_number_parameters 476
_refine_ls_number_reflns 7153
_refine_ls_number_restraints 0
_refine_ls_restrained_S_all 1.037
_refine_ls_restrained_S_obs 1.169
_refine_ls_R_factor_all 0.170
_refine_ls_R_factor_obs 0.083
_refine_ls_shift/esd_max 0.001
_refine_ls_shift/esd_mean 0.000
_refine_ls_structure_factor_coef Fsqd
_refine_ls_weighting_details 'w = 1/[\s^2^(Fo^2^)+(0.1080P)^2^] where P = (Fo^2^+2Fc^2^)/3'
_refine_ls_weighting_scheme calc
_refine_ls_wR_factor_all 0.239
_refine_ls_wR_factor_obs 0.185
_reflns_number_observed 3522
_reflns_number_total 7156
_reflns_observed_criterion I>2\s(I)
_cod_data_source_file da1026.cif
_cod_data_source_block triabs93
_cod_depositor_comments
;
The following automatic conversions were performed:
'_symmetry_cell_setting' value 'Triclinic' changed to 'triclinic'
according to '/home/saulius/struct/CIF-dictionaries/cif_core.dic'
dictionary named 'cif_core.dic' version 2.4.1 from 2010-06-29.

Automatic conversion script
Id: cif_fix_enum 1527 2010-12-29 10:47:43Z saulius 

The following automatic conversions were performed:

'_symmetry_cell_setting' value 'Triclinic' changed to 'triclinic'
according to /home/saulius/struct/CIF-dictionaries/cif_core.dic
dictionary named 'cif_core.dic' version 2.4.1 from 2010-06-29.

Automatic conversion script
Id: cif_fix_values 1715 2011-07-08 13:25:40Z adriana 

The following automatic conversions were performed:

'_refine_ls_weighting_scheme' value 'calc w =
1/[\s^2^(Fo^2^)+(0.1080P)^2^] where P = (Fo^2^+2Fc^2^)/3' was changed
to 'calc'. New tag '_refine_ls_weighting_details' was created. The
value of the new tag was set to 'w = 1/[\s^2^(Fo^2^)+(0.1080P)^2^]
where P = (Fo^2^+2Fc^2^)/3'.

Automatic conversion script
Id: cif_fix_values 3143 2015-03-26 13:38:13Z robertas 
;
_cod_database_code 2007912

loop_
_symmetry_equiv_pos_as_xyz
'x, y, z'
'-x, -y, -z'

loop_
_atom_site_aniso_label
_atom_site_aniso_U_11
_atom_site_aniso_U_22
_atom_site_aniso_U_33
_atom_site_aniso_U_12
_atom_site_aniso_U_13
_atom_site_aniso_U_23
Co1 0.0461(7) 0.0427(7) 0.0457(7) 0.0067(5) 0.0071(6) 0.0115(5)
Co2 0.0496(7) 0.0388(6) 0.0605(8) 0.0004(5) -0.0062(6) 0.0143(6)
O1 0.075(4) 0.056(3) 0.044(3) 0.015(3) 0.018(3) 0.013(3)
O2 0.057(3) 0.045(3) 0.053(3) 0.005(2) 0.007(3) 0.015(2)
C1 0.073(6) 0.100(7) 0.048(5) 0.014(5) 0.014(4) 0.025(5)
C2 0.046(4) 0.076(5) 0.044(4) 0.015(4) 0.015(3) 0.028(4)
C3 0.051(5) 0.062(5) 0.067(5) -0.001(4) 0.004(4) 0.031(4)
C4 0.053(5) 0.048(4) 0.055(5) 0.001(4) -0.009(4) 0.013(4)
C5 0.074(6) 0.043(4) 0.086(6) 0.004(4) -0.010(5) 0.016(4)
C6 0.084(7) 0.087(7) 0.105(8) -0.004(5) 0.006(6) 0.050(6)
O3 0.056(3) 0.045(3) 0.061(3) 0.013(2) 0.006(3) 0.016(3)
O4 0.055(3) 0.041(3) 0.054(3) 0.007(2) -0.001(2) 0.011(2)
C7 0.092(7) 0.041(4) 0.075(6) 0.016(4) 0.030(5) 0.017(4)
C8 0.060(5) 0.040(4) 0.044(4) 0.009(4) 0.022(4) 0.009(3)
C9 0.062(5) 0.041(4) 0.058(5) -0.002(4) 0.000(4) 0.009(4)
C10 0.051(4) 0.050(4) 0.041(4) 0.008(3) 0.010(3) 0.008(3)
C11 0.063(5) 0.056(5) 0.080(6) 0.008(4) -0.014(5) 0.005(4)
C12 0.092(7) 0.061(6) 0.113(9) -0.014(5) -0.005(6) 0.006(6)
O5 0.049(3) 0.053(3) 0.050(3) 0.012(2) 0.007(2) 0.016(2)
O6 0.048(3) 0.066(3) 0.059(3) 0.014(2) 0.007(3) 0.019(3)
C13 0.075(6) 0.061(5) 0.049(5) 0.001(4) 0.013(4) 0.019(4)
C14 0.059(5) 0.032(3) 0.044(4) -0.001(3) 0.005(4) 0.012(3)
C15 0.056(5) 0.047(4) 0.063(5) 0.002(4) -0.008(4) 0.020(4)
C16 0.051(5) 0.032(4) 0.061(5) 0.004(3) -0.004(4) 0.006(4)
C17 0.051(5) 0.071(6) 0.087(7) 0.014(4) -0.010(5) 0.013(5)
C18 0.075(6) 0.070(6) 0.084(7) 0.002(5) -0.015(5) 0.029(5)
O7 0.059(3) 0.037(3) 0.067(3) 0.007(2) 0.000(3) 0.017(2)
O8 0.060(3) 0.049(3) 0.075(4) -0.007(2) -0.019(3) 0.021(3)
C19 0.074(6) 0.042(4) 0.053(5) 0.003(4) 0.006(4) 0.009(4)
C20 0.071(5) 0.040(4) 0.043(4) 0.003(4) 0.005(4) 0.017(3)
C21 0.058(5) 0.054(5) 0.059(5) 0.013(4) 0.000(4) 0.019(4)
C22 0.057(5) 0.068(5) 0.049(4) -0.003(4) -0.004(4) 0.031(4)
C23 0.067(6) 0.081(6) 0.091(7) 0.002(5) -0.026(5) 0.037(5)
C24 0.092(7) 0.072(6) 0.096(8) 0.023(5) -0.009(6) 0.018(5)
O9 0.071(4) 0.037(3) 0.076(4) 0.003(2) -0.001(3) 0.020(3)
O10 0.066(3) 0.046(3) 0.064(4) 0.000(2) -0.002(3) 0.019(3)
C25 0.087(6) 0.047(5) 0.101(7) 0.005(4) -0.025(6) 0.019(5)
C26 0.054(5) 0.035(4) 0.088(7) 0.004(3) -0.025(5) 0.011(4)
C27 0.069(5) 0.044(4) 0.062(5) 0.010(4) -0.013(4) 0.004(4)
C28 0.053(5) 0.054(5) 0.069(6) 0.006(4) -0.017(4) 0.012(4)
C29 0.070(6) 0.078(6) 0.049(5) -0.006(4) -0.004(4) 0.011(4)
C30 0.127(9) 0.055(5) 0.086(7) 0.017(5) -0.012(6) -0.003(5)
O11 0.045(3) 0.053(3) 0.066(4) 0.011(2) 0.001(3) 0.016(3)
O12 0.045(3) 0.054(3) 0.061(3) 0.004(2) -0.001(3) 0.018(3)
C31 0.057(5) 0.055(5) 0.090(7) 0.012(4) -0.013(5) 0.005(5)
C32 0.046(5) 0.032(4) 0.085(6) 0.004(3) -0.011(4) 0.018(4)
C33 0.048(5) 0.048(4) 0.066(5) 0.003(3) -0.007(4) 0.020(4)
C34 0.061(5) 0.034(4) 0.060(5) 0.006(3) -0.006(4) 0.014(4)
C35 0.049(5) 0.066(5) 0.077(6) -0.005(4) 0.002(4) 0.029(5)
C36 0.063(6) 0.081(6) 0.082(7) 0.005(5) -0.012(5) 0.033(5)

loop_
_atom_site_label
_atom_site_fract_x
_atom_site_fract_y
_atom_site_fract_z
_atom_site_U_iso_or_equiv
_atom_site_thermal_displace_type
_atom_site_calc_flag
_atom_site_refinement_flags
_atom_site_occupancy
_atom_site_disorder_group
_atom_site_type_symbol
Co1 0.65518(13) 0.38213(7) 0.27096(7) 0.0452(3) Uani d . 1 . Co
Co2 0.02676(14) 0.11667(7) -0.19853(8) 0.0505(4) Uani d . 1 . Co
O1 0.5791(6) 0.3964(3) 0.3804(3) 0.0578(13) Uani d . 1 . O
O2 0.6310(6) 0.2508(3) 0.2371(3) 0.0520(12) Uani d . 1 . O
C1 0.4647(10) 0.3634(6) 0.4982(5) 0.073(2) Uani d . 1 . C
H1A 0.4863(10) 0.4389(6) 0.5219(5) 0.092(13) Uiso calc PR 0.75(7) . H
H1B 0.5351(10) 0.3349(6) 0.5385(5) 0.092(13) Uiso calc PR 0.75(7) . H
H1C 0.3327(10) 0.3404(6) 0.4987(5) 0.092(13) Uiso calc PR 0.75(7) . H
H1D 0.4165(10) 0.3039(6) 0.5175(5) 0.092(13) Uiso calc PR 0.25(7) . H
H1E 0.3677(10) 0.4079(6) 0.5010(5) 0.092(13) Uiso calc PR 0.25(7) . H
H1F 0.5701(10) 0.4024(6) 0.5407(5) 0.092(13) Uiso calc PR 0.25(7) . H
C2 0.5204(9) 0.3299(6) 0.4081(5) 0.052(2) Uani d . 1 . C
C3 0.5059(9) 0.2332(6) 0.3616(5) 0.058(2) Uani d . 1 . C
C4 0.5634(9) 0.2015(5) 0.2786(5) 0.053(2) Uani d . 1 . C
C5 0.5484(10) 0.0974(5) 0.2335(6) 0.069(2) Uani d . 1 . C
H5A 0.5978(10) 0.0847(5) 0.1708(6) 0.092(13) Uiso calc PR 0.83(7) . H
H5B 0.4181(10) 0.0682(5) 0.2270(6) 0.092(13) Uiso calc PR 0.83(7) . H
H5C 0.6185(10) 0.0649(5) 0.2704(6) 0.092(13) Uiso calc PR 0.83(7) . H
H5D 0.4918(10) 0.0605(5) 0.2747(6) 0.092(13) Uiso calc PR 0.17(7) . H
H5E 0.6715(10) 0.0770(5) 0.2185(6) 0.092(13) Uiso calc PR 0.17(7) . H
H5F 0.4711(10) 0.0803(5) 0.1751(6) 0.092(13) Uiso calc PR 0.17(7) . H
C6 0.4267(12) 0.1638(7) 0.4050(7) 0.089(3) Uani d . 1 . C
H6A 0.3910(12) 0.2018(7) 0.4680(7) 0.092(13) Uiso calc PR 0.54(7) . H
H6B 0.5162(12) 0.1177(7) 0.4104(7) 0.092(13) Uiso calc PR 0.54(7) . H
H6C 0.3170(12) 0.1232(7) 0.3671(7) 0.092(13) Uiso calc PR 0.54(7) . H
H6D 0.4251(12) 0.0933(7) 0.3623(7) 0.092(13) Uiso calc PR 0.46(7) . H
H6E 0.2999(12) 0.1774(7) 0.4199(7) 0.092(13) Uiso calc PR 0.46(7) . H
H6F 0.4991(12) 0.1719(7) 0.4633(7) 0.092(13) Uiso calc PR 0.46(7) . H
O3 0.6700(6) 0.5124(3) 0.2943(3) 0.0537(13) Uani d . 1 . O
O4 0.8714(6) 0.3838(3) 0.3155(3) 0.0511(12) Uani d . 1 . O
C7 0.7730(11) 0.6697(5) 0.3378(5) 0.069(2) Uani d . 1 . C
H7A 0.6513(11) 0.6706(5) 0.3094(5) 0.080(13) Uiso calc PR 0.59(7) . H
H7B 0.8694(11) 0.6966(5) 0.3037(5) 0.080(13) Uiso calc PR 0.59(7) . H
H7C 0.7819(11) 0.7128(5) 0.4041(5) 0.080(13) Uiso calc PR 0.59(7) . H
H7D 0.8837(11) 0.7160(5) 0.3687(5) 0.080(13) Uiso calc PR 0.41(7) . H
H7E 0.6657(11) 0.6900(5) 0.3744(5) 0.080(13) Uiso calc PR 0.41(7) . H
H7F 0.7532(11) 0.6739(5) 0.2741(5) 0.080(13) Uiso calc PR 0.41(7) . H
C8 0.7962(10) 0.5697(5) 0.3323(5) 0.048(2) Uani d . 1 . C
C9 0.9428(10) 0.5494(5) 0.3643(5) 0.056(2) Uani d . 1 . C
C10 0.9711(9) 0.4575(5) 0.3549(4) 0.049(2) Uani d . 1 . C
C11 1.1321(10) 0.4380(5) 0.3913(6) 0.070(2) Uani d . 1 . C
H11A 1.1308(10) 0.3634(5) 0.3776(6) 0.080(13) Uiso calc PR 0.66(7) . H
H11B 1.1429(10) 0.4718(5) 0.4597(6) 0.080(13) Uiso calc PR 0.66(7) . H
H11C 1.2376(10) 0.4649(5) 0.3624(6) 0.080(13) Uiso calc PR 0.66(7) . H
H11D 1.2101(10) 0.5033(5) 0.4222(6) 0.080(13) Uiso calc PR 0.34(7) . H
H11E 1.1980(10) 0.3950(5) 0.3401(6) 0.080(13) Uiso calc PR 0.34(7) . H
H11F 1.1033(10) 0.4019(5) 0.4374(6) 0.080(13) Uiso calc PR 0.34(7) . H
C12 1.0788(12) 0.6280(6) 0.4116(7) 0.096(3) Uani d . 1 . C
H12A 1.1825(12) 0.5986(6) 0.4315(7) 0.080(13) Uiso calc PR 0.37(6) . H
H12B 1.0285(12) 0.6740(6) 0.4671(7) 0.080(13) Uiso calc PR 0.37(6) . H
H12C 1.1220(12) 0.6672(6) 0.3695(7) 0.080(13) Uiso calc PR 0.37(6) . H
H12D 1.0394(12) 0.6946(6) 0.4139(7) 0.080(13) Uiso calc PR 0.63(6) . H
H12E 1.1935(12) 0.6192(6) 0.3783(7) 0.080(13) Uiso calc PR 0.63(6) . H
H12F 1.1000(12) 0.6260(6) 0.4759(7) 0.080(13) Uiso calc PR 0.63(6) . H
O5 0.7435(6) 0.3724(3) 0.1646(3) 0.0502(12) Uani d . 1 . O
O6 0.4324(6) 0.3754(3) 0.2327(3) 0.0572(13) Uani d . 1 . O
C13 0.7635(10) 0.3653(5) 0.0227(5) 0.062(2) Uani d . 1 . C
H13A 0.8932(10) 0.3652(5) 0.0408(5) 0.063(11) Uiso calc PR 0.79(6) . H
H13B 0.7518(10) 0.4247(5) 0.0009(5) 0.063(11) Uiso calc PR 0.79(6) . H
H13C 0.7207(10) 0.3015(5) -0.0283(5) 0.063(11) Uiso calc PR 0.79(6) . H
H13D 0.6839(10) 0.3624(5) -0.0319(5) 0.063(11) Uiso calc PR 0.21(6) . H
H13E 0.8253(10) 0.3029(5) 0.0081(5) 0.063(11) Uiso calc PR 0.21(6) . H
H13F 0.8564(10) 0.4261(5) 0.0372(5) 0.063(11) Uiso calc PR 0.21(6) . H
C14 0.6590(9) 0.3714(4) 0.0984(5) 0.045(2) Uani d . 1 . C
C15 0.4850(10) 0.3725(5) 0.0908(5) 0.055(2) Uani d . 1 . C
C16 0.3830(9) 0.3745(4) 0.1587(5) 0.050(2) Uani d . 1 . C
C17 0.1964(9) 0.3716(6) 0.1473(6) 0.072(2) Uani d . 1 . C
H17A 0.1397(9) 0.3737(6) 0.2067(6) 0.063(11) Uiso calc PR 0.62(6) . H
H17B 0.1466(9) 0.3079(6) 0.0980(6) 0.063(11) Uiso calc PR 0.62(6) . H
H17C 0.1690(9) 0.4312(6) 0.1289(6) 0.063(11) Uiso calc PR 0.62(6) . H
H17D 0.1638(9) 0.3682(6) 0.0823(6) 0.063(11) Uiso calc PR 0.38(6) . H
H17E 0.1569(9) 0.4340(6) 0.1911(6) 0.063(11) Uiso calc PR 0.38(6) . H
H17F 0.1345(9) 0.3107(6) 0.1602(6) 0.063(11) Uiso calc PR 0.38(6) . H
C18 0.4047(11) 0.3722(6) 0.0058(6) 0.076(3) Uani d . 1 . C
H18A 0.5002(11) 0.3706(6) -0.0398(6) 0.063(11) Uiso calc PR 0.59(6) . H
H18B 0.3442(11) 0.4345(6) 0.0157(6) 0.063(11) Uiso calc PR 0.59(6) . H
H18C 0.3129(11) 0.3112(6) -0.0185(6) 0.063(11) Uiso calc PR 0.59(6) . H
H18D 0.2713(11) 0.3736(6) 0.0114(6) 0.063(11) Uiso calc PR 0.41(6) . H
H18E 0.4273(11) 0.3097(6) -0.0441(6) 0.063(11) Uiso calc PR 0.41(6) . H
H18F 0.4587(11) 0.4331(6) -0.0099(6) 0.063(11) Uiso calc PR 0.41(6) . H
O7 0.0686(6) 0.2471(3) -0.1668(3) 0.0540(13) Uani d . 1 . O
O8 -0.1870(6) 0.1100(3) -0.2494(3) 0.0623(14) Uani d . 1 . O
C19 0.0359(10) 0.4038(5) -0.1399(5) 0.058(2) Uani d . 1 . C
H19A 0.1622(10) 0.4101(5) -0.1135(5) 0.065(11) Uiso calc PR 0.80(6) . H
H19B -0.0414(10) 0.4401(5) -0.0905(5) 0.065(11) Uiso calc PR 0.80(6) . H
H19C 0.0373(10) 0.4343(5) -0.1912(5) 0.065(11) Uiso calc PR 0.80(6) . H
H19D -0.0568(10) 0.4462(5) -0.1500(5) 0.065(11) Uiso calc PR 0.20(6) . H
H19E 0.1468(10) 0.4162(5) -0.1729(5) 0.065(11) Uiso calc PR 0.20(6) . H
H19F 0.0681(10) 0.4220(5) -0.0723(5) 0.065(11) Uiso calc PR 0.20(6) . H
C20 -0.0346(10) 0.3014(5) -0.1744(4) 0.051(2) Uani d . 1 . C
C21 -0.1972(10) 0.2739(5) -0.2123(5) 0.056(2) Uani d . 1 . C
C22 -0.2611(10) 0.1802(6) -0.2497(5) 0.056(2) Uani d . 1 . C
C23 -0.4269(10) 0.1518(6) -0.2984(6) 0.078(3) Uani d . 1 . C
H23A -0.4517(10) 0.0763(6) -0.3217(6) 0.065(11) Uiso calc PR 0.65(6) . H
H23B -0.4251(10) 0.1788(6) -0.3519(6) 0.065(11) Uiso calc PR 0.65(6) . H
H23C -0.5239(10) 0.1795(6) -0.2569(6) 0.065(11) Uiso calc PR 0.65(6) . H
H23D -0.4821(10) 0.2134(6) -0.2986(6) 0.065(11) Uiso calc PR 0.35(6) . H
H23E -0.5087(10) 0.1110(6) -0.2684(6) 0.065(11) Uiso calc PR 0.35(6) . H
H23F -0.4099(10) 0.1102(6) -0.3634(6) 0.065(11) Uiso calc PR 0.35(6) . H
C24 -0.3078(11) 0.3479(6) -0.2163(6) 0.088(3) Uani d . 1 . C
H24A -0.2417(11) 0.4166(6) -0.1849(6) 0.065(11) Uiso calc PR 0.60(6) . H
H24B -0.4218(11) 0.3387(6) -0.1844(6) 0.065(11) Uiso calc PR 0.60(6) . H
H24C -0.3384(11) 0.3408(6) -0.2823(6) 0.065(11) Uiso calc PR 0.60(6) . H
H24D -0.4262(11) 0.3141(6) -0.2496(6) 0.065(11) Uiso calc PR 0.40(6) . H
H24E -0.2461(11) 0.3921(6) -0.2500(6) 0.065(11) Uiso calc PR 0.40(6) . H
H24F -0.3295(11) 0.3900(6) -0.1521(6) 0.065(11) Uiso calc PR 0.40(6) . H
O9 -0.0099(6) -0.0135(3) -0.2219(4) 0.0613(14) Uani d . 1 . O
O10 0.1176(6) 0.1118(3) -0.3041(3) 0.0589(13) Uani d . 1 . O
C25 -0.0284(11) -0.1733(5) -0.2928(6) 0.079(3) Uani d . 1 . C
H25A -0.0786(11) -0.1716(5) -0.2319(6) 0.076(12) Uiso calc PR 0.55(6) . H
H25B 0.0806(11) -0.2101(5) -0.3020(6) 0.076(12) Uiso calc PR 0.55(6) . H
H25C -0.1223(11) -0.2087(5) -0.3436(6) 0.076(12) Uiso calc PR 0.55(6) . H
H25D -0.0016(11) -0.2220(5) -0.3531(6) 0.076(12) Uiso calc PR 0.45(6) . H
H25E -0.1608(11) -0.1835(5) -0.2831(6) 0.076(12) Uiso calc PR 0.45(6) . H
H25F 0.0421(11) -0.1849(5) -0.2414(6) 0.076(12) Uiso calc PR 0.45(6) . H
C26 0.0206(10) -0.0741(5) -0.2938(6) 0.062(2) Uani d . 1 . C
C27 0.0888(10) -0.0541(5) -0.3636(5) 0.061(2) Uani d . 1 . C
C28 0.1359(9) 0.0369(5) -0.3649(6) 0.061(2) Uani d . 1 . C
C29 0.2189(10) 0.0555(6) -0.4404(5) 0.069(2) Uani d . 1 . C
H29A 0.2448(10) 0.1301(6) -0.4284(5) 0.076(12) Uiso calc PR 0.70(6) . H
H29B 0.1366(10) 0.0249(6) -0.4971(5) 0.076(12) Uiso calc PR 0.70(6) . H
H29C 0.3349(10) 0.0249(6) -0.4496(5) 0.076(12) Uiso calc PR 0.70(6) . H
H29D 0.2328(10) -0.0102(6) -0.4883(5) 0.076(12) Uiso calc PR 0.30(6) . H
H29E 0.3410(10) 0.0950(6) -0.4197(5) 0.076(12) Uiso calc PR 0.30(6) . H
H29F 0.1427(10) 0.0950(6) -0.4672(5) 0.076(12) Uiso calc PR 0.30(6) . H
C30 0.1167(13) -0.1372(6) -0.4407(6) 0.095(3) Uani d . 1 . C
H30A 0.1702(13) -0.1121(6) -0.4904(6) 0.076(12) Uiso calc PR 0.57(6) . H
H30B -0.0017(13) -0.1796(6) -0.4644(6) 0.076(12) Uiso calc PR 0.57(6) . H
H30C 0.2014(13) -0.1786(6) -0.4217(6) 0.076(12) Uiso calc PR 0.57(6) . H
H30D 0.0764(13) -0.2015(6) -0.4273(6) 0.076(12) Uiso calc PR 0.43(6) . H
H30E 0.2483(13) -0.1339(6) -0.4532(6) 0.076(12) Uiso calc PR 0.43(6) . H
H30F 0.0452(13) -0.1349(6) -0.4960(6) 0.076(12) Uiso calc PR 0.43(6) . H
O11 0.2445(6) 0.1177(3) -0.1556(3) 0.0549(13) Uani d . 1 . O
O12 -0.0731(6) 0.1284(3) -0.0933(3) 0.0535(13) Uani d . 1 . O
C31 0.4670(9) 0.1184(5) -0.0638(6) 0.071(3) Uani d . 1 . C
H31A 0.5303(9) 0.1165(5) -0.1216(6) 0.078(12) Uiso calc PR 0.85(7) . H
H31B 0.4879(9) 0.0578(5) -0.0456(6) 0.078(12) Uiso calc PR 0.85(7) . H
H31C 0.5157(9) 0.1812(5) -0.0131(6) 0.078(12) Uiso calc PR 0.85(7) . H
H31D 0.4923(9) 0.1205(5) 0.0014(6) 0.078(12) Uiso calc PR 0.15(7) . H
H31E 0.5347(9) 0.1792(5) -0.0746(6) 0.078(12) Uiso calc PR 0.15(7) . H
H31F 0.5069(9) 0.0558(5) -0.1071(6) 0.078(12) Uiso calc PR 0.15(7) . H
C32 0.2817(9) 0.1181(4) -0.0795(6) 0.055(2) Uani d . 1 . C
C33 0.1729(9) 0.1203(5) -0.0144(5) 0.054(2) Uani d . 1 . C
C34 0.0005(10) 0.1265(4) -0.0248(5) 0.052(2) Uani d . 1 . C
C35 -0.1131(9) 0.1343(5) 0.0473(5) 0.063(2) Uani d . 1 . C
H35A -0.2389(9) 0.1382(5) 0.0258(5) 0.078(12) Uiso calc PR 0.64(7) . H
H35B -0.0700(9) 0.1966(5) 0.0997(5) 0.078(12) Uiso calc PR 0.64(7) . H
H35C -0.1125(9) 0.0736(5) 0.0685(5) 0.078(12) Uiso calc PR 0.64(7) . H
H35D -0.0420(9) 0.1341(5) 0.1035(5) 0.078(12) Uiso calc PR 0.36(7) . H
H35E -0.2109(9) 0.0757(5) 0.0296(5) 0.078(12) Uiso calc PR 0.36(7) . H
H35F -0.1684(9) 0.1987(5) 0.0608(5) 0.078(12) Uiso calc PR 0.36(7) . H
C36 0.2409(10) 0.1165(6) 0.0715(6) 0.074(3) Uani d . 1 . C
H36A 0.1399(10) 0.1188(6) 0.1142(6) 0.078(12) Uiso calc PR 0.49(6) . H
H36B 0.3354(10) 0.1755(6) 0.0991(6) 0.078(12) Uiso calc PR 0.49(6) . H
H36C 0.2957(10) 0.0523(6) 0.0618(6) 0.078(12) Uiso calc PR 0.49(6) . H
H36D 0.3741(10) 0.1123(6) 0.0692(6) 0.078(12) Uiso calc PR 0.51(6) . H
H36E 0.1786(10) 0.0556(6) 0.0843(6) 0.078(12) Uiso calc PR 0.51(6) . H
H36F 0.2183(10) 0.1788(6) 0.1216(6) 0.078(12) Uiso calc PR 0.51(6) . H

loop_
_atom_type_symbol
_atom_type_description
_atom_type_scat_dispersion_real
_atom_type_scat_dispersion_imag
_atom_type_scat_source
C C 0.0181 0.0091 'International Tables Vol C Tables 4.2.6.8 and 6.1.1.4'
H H 0.0000 0.0000 'International Tables Vol C Tables 4.2.6.8 and 6.1.1.4'
O O 0.0492 0.0322 'International Tables Vol C Tables 4.2.6.8 and 6.1.1.4'
Co Co -2.3653 3.6143 'International Tables Vol C Tables 4.2.6.8 and 6.1.1.4'

loop_
_geom_angle_atom_site_label_1
_geom_angle_atom_site_label_2
_geom_angle_atom_site_label_3
_geom_angle
O1 Co1 O5 176.5(2)
O1 Co1 O6 88.0(2)
O5 Co1 O6 95.0(2)
O1 Co1 O4 88.2(2)
O5 Co1 O4 89.0(2)
O6 Co1 O4 175.3(2)
O1 Co1 O2 94.9(2)
O5 Co1 O2 87.1(2)
O6 Co1 O2 88.8(2)
O4 Co1 O2 88.8(2)
O1 Co1 O3 89.2(2)
O5 Co1 O3 89.1(2)
O6 Co1 O3 87.5(2)
O4 Co1 O3 95.1(2)
O2 Co1 O3 174.4(2)
O7 Co2 O11 87.7(2)
O7 Co2 O9 175.7(2)
O11 Co2 O9 89.6(2)
O7 Co2 O8 94.5(2)
O11 Co2 O8 175.8(2)
O9 Co2 O8 88.4(2)
O7 Co2 O10 88.2(2)
O11 Co2 O10 87.9(2)
O9 Co2 O10 95.2(2)
O8 Co2 O10 88.6(2)
O7 Co2 O12 88.9(2)
O11 Co2 O12 94.9(2)
O9 Co2 O12 87.9(2)
O8 Co2 O12 88.7(2)
O10 Co2 O12 175.9(2)
C2 O1 Co1 125.5(5)
C4 O2 Co1 125.6(5)
O1 C2 C3 125.7(7)
O1 C2 C1 113.3(7)
C3 C2 C1 121.1(7)
C4 C3 C2 121.2(7)
C4 C3 C6 120.8(8)
C2 C3 C6 117.9(8)
O2 C4 C3 126.7(7)
O2 C4 C5 114.7(7)
C3 C4 C5 118.6(7)
C8 O3 Co1 124.2(5)
C10 O4 Co1 125.4(4)
O3 C8 C9 127.5(6)
O3 C8 C7 111.5(7)
C9 C8 C7 121.0(7)
C8 C9 C10 121.9(7)
C8 C9 C12 120.3(7)
C10 C9 C12 117.9(7)
O4 C10 C9 125.6(7)
O4 C10 C11 114.0(6)
C9 C10 C11 120.4(7)
C14 O5 Co1 124.7(4)
C16 O6 Co1 125.9(5)
O5 C14 C15 126.6(7)
O5 C14 C13 113.1(6)
C15 C14 C13 120.2(7)
C16 C15 C14 121.9(7)
C16 C15 C18 118.8(7)
C14 C15 C18 119.3(7)
O6 C16 C15 125.6(7)
O6 C16 C17 113.9(7)
C15 C16 C17 120.5(7)
C20 O7 Co2 126.0(5)
C22 O8 Co2 125.4(5)
O7 C20 C21 125.8(6)
O7 C20 C19 113.2(7)
C21 C20 C19 121.0(6)
C22 C21 C20 122.2(7)
C22 C21 C24 118.0(7)
C20 C21 C24 119.7(7)
O8 C22 C21 125.7(7)
O8 C22 C23 112.4(7)
C21 C22 C23 121.8(7)
C26 O9 Co2 124.4(5)
C28 O10 Co2 125.7(5)
O9 C26 C27 126.3(7)
O9 C26 C25 111.1(8)
C27 C26 C25 122.7(8)
C26 C27 C28 123.1(7)
C26 C27 C30 116.9(8)
C28 C27 C30 120.0(8)
O10 C28 C27 125.3(8)
O10 C28 C29 113.4(7)
C27 C28 C29 121.4(7)
C32 O11 Co2 124.5(5)
C34 O12 Co2 125.8(5)
O11 C32 C33 127.3(7)
O11 C32 C31 112.3(8)
C33 C32 C31 120.4(8)
C32 C33 C34 122.0(7)
C32 C33 C36 119.4(7)
C34 C33 C36 118.5(7)
O12 C34 C33 125.0(7)
O12 C34 C35 113.5(7)
C33 C34 C35 121.5(7)

loop_
_geom_bond_atom_site_label_1
_geom_bond_atom_site_label_2
_geom_bond_site_symmetry_2
_geom_bond_distance
_geom_bond_publ_flag
Co1 O1 . 1.868(5) ?
Co1 O5 . 1.870(5) ?
Co1 O6 . 1.870(5) ?
Co1 O4 . 1.870(5) ?
Co1 O2 . 1.879(4) ?
Co1 O3 . 1.880(5) ?
Co2 O7 . 1.870(4) ?
Co2 O11 . 1.873(5) ?
Co2 O9 . 1.876(5) ?
Co2 O8 . 1.877(5) ?
Co2 O10 . 1.879(5) ?
Co2 O12 . 1.887(5) ?
O1 C2 . 1.277(8) ?
O2 C4 . 1.248(8) ?
C1 C2 . 1.504(9) ?
C2 C3 . 1.418(10) ?
C3 C4 . 1.406(10) ?
C3 C6 . 1.533(10) ?
C4 C5 . 1.510(9) ?
O3 C8 . 1.272(8) ?
O4 C10 . 1.282(8) ?
C7 C8 . 1.521(9) ?
C8 C9 . 1.387(10) ?
C9 C10 . 1.398(9) ?
C9 C12 . 1.524(10) ?
C10 C11 . 1.514(10) ?
O5 C14 . 1.268(8) ?
O6 C16 . 1.269(9) ?
C13 C14 . 1.500(9) ?
C14 C15 . 1.406(9) ?
C15 C16 . 1.392(10) ?
C15 C18 . 1.529(10) ?
C16 C17 . 1.503(9) ?
O7 C20 . 1.263(8) ?
O8 C22 . 1.278(8) ?
C19 C20 . 1.515(9) ?
C20 C21 . 1.401(10) ?
C21 C22 . 1.393(10) ?
C21 C24 . 1.523(10) ?
C22 C23 . 1.491(10) ?
O9 C26 . 1.300(9) ?
O10 C28 . 1.285(9) ?
C25 C26 . 1.515(10) ?
C26 C27 . 1.383(11) ?
C27 C28 . 1.394(10) ?
C27 C30 . 1.525(10) ?
C28 C29 . 1.506(11) ?
O11 C32 . 1.279(9) ?
O12 C34 . 1.276(8) ?
C31 C32 . 1.508(9) ?
C32 C33 . 1.390(10) ?
C33 C34 . 1.411(9) ?
C33 C36 . 1.527(10) ?
C34 C35 . 1.493(10) ?
